data_7058675
loop_
_publ_author_name
'Jardim, Guilherme A. M.'
'Bozzi, \'Icaro A. O.'
'Oliveira, Willian X. C.'
'Mesquita-Rodrigues, Camila'
'Menna-Barreto, Rubem F. S.'
'Kumar, Ramar A.'
'Gravel, Edmond'
'Doris, Eric'
'Braga, Antonio L.'
'da Silva J\'unior, Eufr\^anio N.'

_publ_section_title
;
 Copper complexes and carbon nanotube--copper ferrite-catalyzed benzenoid
 A-ring selenation of quinones: an efficient method for the synthesis of
 trypanocidal agents
;
_journal_issue 35
_journal_name_full 'New Journal of Chemistry'
_journal_page_first 13751
_journal_paper_doi 10.1039/C9NJ02026H
_journal_volume 43
_journal_year 2019
_chemical_formula_sum 'C16 H9 Cl O2 Se'
_chemical_formula_weight 347.64
_space_group_crystal_system triclinic
_space_group_IT_number 2
_space_group_name_Hall '-P 1'
_space_group_name_H-M_alt 'P -1'
_symmetry_space_group_name_Hall '-P 1'
_symmetry_space_group_name_H-M 'P -1'
_atom_sites_solution_hydrogens geom
_audit_creation_method SHELXL-2018/3
_audit_update_record
;
2019-03-30 deposited with the CCDC.    2019-07-25 downloaded from the CCDC.
;
_cell_angle_alpha 91.575(7)
_cell_angle_beta 105.071(8)
_cell_angle_gamma 110.273(9)
_cell_formula_units_Z 2
_cell_length_a 7.7944(8)
_cell_length_b 7.9496(7)
_cell_length_c 12.1938(11)
_cell_measurement_reflns_used 1808
_cell_measurement_temperature 220(2)
_cell_measurement_theta_max 27.0830
_cell_measurement_theta_min 2.7350
_cell_volume 678.58(12)
_computing_cell_refinement 'CrysAlisPro 1.171.39.46 (Rigaku OD, 2018)'
_computing_data_collection 'CrysAlisPro 1.171.39.46 (Rigaku OD, 2018)'
_computing_data_reduction 'CrysAlisPro 1.171.39.46 (Rigaku OD, 2018)'
_computing_structure_refinement 'SHELXL-2018/3 (Sheldrick, 2018)'
_computing_structure_solution superflip
_diffrn_ambient_temperature 220(2)
_diffrn_detector_area_resol_mean 10.4186
_diffrn_measured_fraction_theta_full 1.000
_diffrn_measured_fraction_theta_max 1.000
_diffrn_measurement_device_type 'Xcalibur, Atlas, Gemini ultra'
_diffrn_measurement_method '\w scans'
_diffrn_radiation_type MoK\a
_diffrn_radiation_wavelength 0.71073
_diffrn_reflns_av_R_equivalents 0.0328
_diffrn_reflns_av_unetI/netI 0.0738
_diffrn_reflns_Laue_measured_fraction_full 1.000
_diffrn_reflns_Laue_measured_fraction_max 1.000
_diffrn_reflns_limit_h_max 8
_diffrn_reflns_limit_h_min -9
_diffrn_reflns_limit_k_max 9
_diffrn_reflns_limit_k_min -7
_diffrn_reflns_limit_l_max 15
_diffrn_reflns_limit_l_min -15
_diffrn_reflns_number 4652
_diffrn_reflns_point_group_measured_fraction_full 1.000
_diffrn_reflns_point_group_measured_fraction_max 1.000
_diffrn_reflns_theta_full 25.242
_diffrn_reflns_theta_max 26.370
_diffrn_reflns_theta_min 2.755
_diffrn_source 'fine-focus sealed X-ray tube'
_exptl_absorpt_coefficient_mu 2.960
_exptl_absorpt_correction_T_max 0.739
_exptl_absorpt_correction_T_min 0.264
_exptl_absorpt_correction_type analytical
_exptl_absorpt_process_details
;
CrysAlisPro 1.171.39.46 (Rigaku Oxford Diffraction, 2018)
Analytical numeric absorption correction using a multifaceted crystal
                        model based on expressions derived by R.C. Clark & J.S. Reid.
(Clark, R. C. & Reid, J. S. (1995). Acta Cryst. A51, 887-897)
Empirical absorption correction using spherical harmonics,
 implemented in SCALE3 ABSPACK scaling algorithm.
;
_exptl_crystal_colour orange
_exptl_crystal_density_diffrn 1.701
_exptl_crystal_description plate
_exptl_crystal_F_000 344
_exptl_crystal_size_max 0.609
_exptl_crystal_size_mid 0.354
_exptl_crystal_size_min 0.133
_refine_diff_density_max 0.400
_refine_diff_density_min -0.487
_refine_diff_density_rms 0.093
_refine_ls_extinction_method none
_refine_ls_goodness_of_fit_ref 1.002
_refine_ls_hydrogen_treatment constr
_refine_ls_matrix_type full
_refine_ls_number_parameters 181
_refine_ls_number_reflns 2779
_refine_ls_number_restraints 0
_refine_ls_restrained_S_all 1.002
_refine_ls_R_factor_all 0.0640
_refine_ls_R_factor_gt 0.0419
_refine_ls_shift/su_max 0.001
_refine_ls_shift/su_mean 0.000
_refine_ls_structure_factor_coef Fsqd
_refine_ls_weighting_details 'w=1/[\s^2^(Fo^2^)+(0.0206P)^2^] where P=(Fo^2^+2Fc^2^)/3'
_refine_ls_weighting_scheme calc
_refine_ls_wR_factor_gt 0.0668
_refine_ls_wR_factor_ref 0.0749
_reflns_Friedel_coverage 0.000
_reflns_number_gt 2154
_reflns_number_total 2779
_reflns_threshold_expression 'I > 2\s(I)'
_cod_data_source_file c9nj02026h2.cif
_cod_data_source_block shelx_CCDC6
_cod_depositor_comments 'Adding full bibliography for 7058669--7058675.cif.'
_cod_database_code 7058675
_shelx_shelxl_version_number 2018/3
_shelx_space_group_comment
;
The symmetry employed for this shelxl refinement is uniquely defined
by the following loop, which should always be used as a source of
symmetry information in preference to the above space-group names.
They are only intended as comments.
;
_shelx_estimated_absorpt_t_min 0.266
_shelx_estimated_absorpt_t_max 0.694

loop_
_space_group_symop_operation_xyz
'x, y, z'
'-x, -y, -z'

loop_
_atom_site_label
_atom_site_type_symbol
_atom_site_fract_x
_atom_site_fract_y
_atom_site_fract_z
_atom_site_U_iso_or_equiv
_atom_site_adp_type
_atom_site_occupancy
_atom_site_site_symmetry_order
_atom_site_calc_flag
_atom_site_refinement_flags_posn
_atom_site_refinement_flags_adp
Se1 Se 1.05807(5) 0.23416(5) 0.73404(3) 0.03226(13) Uani 1 1 d . .
Cl1 Cl 0.27390(14) 0.24339(16) 0.40245(10) 0.0648(4) Uani 1 1 d . .
O2 O 1.4210(3) 0.2830(3) 0.8505(2) 0.0349(6) Uani 1 1 d . .
O1 O 1.7656(3) 0.9979(4) 0.9394(2) 0.0460(7) Uani 1 1 d . .
C4 C 1.4973(4) 0.4472(5) 0.8646(3) 0.0251(8) Uani 1 1 d . .
C6 C 1.1849(4) 0.4878(4) 0.7826(3) 0.0242(8) Uani 1 1 d . .
C5 C 1.3837(4) 0.5627(4) 0.8368(3) 0.0215(7) Uani 1 1 d . .
C16 C 0.8134(5) 0.2832(5) 0.5266(3) 0.0360(9) Uani 1 1 d . .
H16 H 0.921982 0.310613 0.500351 0.043 Uiso 1 1 calc R U
C10 C 1.4736(4) 0.7512(5) 0.8667(3) 0.0247(8) Uani 1 1 d . .
C9 C 1.3706(4) 0.8636(5) 0.8484(3) 0.0308(8) Uani 1 1 d . .
H9 H 1.431829 0.989181 0.869825 0.037 Uiso 1 1 calc R U
C13 C 0.4915(5) 0.1953(5) 0.6015(3) 0.0379(9) Uani 1 1 d . .
H13 H 0.381166 0.163964 0.626253 0.046 Uiso 1 1 calc R U
C12 C 0.6611(4) 0.1955(5) 0.6735(3) 0.0325(9) Uani 1 1 d . .
H12 H 0.666407 0.165076 0.747974 0.039 Uiso 1 1 calc R U
C8 C 1.1757(5) 0.7875(5) 0.7980(3) 0.0338(9) Uani 1 1 d . .
H8 H 1.103970 0.862577 0.786265 0.041 Uiso 1 1 calc R U
C11 C 0.8223(4) 0.2401(5) 0.6369(3) 0.0291(8) Uani 1 1 d . .
C3 C 1.7060(4) 0.5353(5) 0.9135(3) 0.0327(9) Uani 1 1 d . .
H3 H 1.780434 0.462728 0.926556 0.039 Uiso 1 1 calc R U
C7 C 1.0847(4) 0.6049(5) 0.7647(3) 0.0284(8) Uani 1 1 d . .
H7 H 0.952370 0.557553 0.729038 0.034 Uiso 1 1 calc R U
C2 C 1.7922(4) 0.7125(5) 0.9396(3) 0.0344(9) Uani 1 1 d . .
H2 H 1.925130 0.761850 0.972922 0.041 Uiso 1 1 calc R U
C15 C 0.6448(5) 0.2860(5) 0.4555(3) 0.0418(10) Uani 1 1 d . .
H15 H 0.638809 0.318297 0.381366 0.050 Uiso 1 1 calc R U
C14 C 0.4868(5) 0.2411(5) 0.4940(3) 0.0362(9) Uani 1 1 d . .
C1 C 1.6853(5) 0.8348(5) 0.9179(3) 0.0300(8) Uani 1 1 d . .

loop_
_atom_site_aniso_label
_atom_site_aniso_U_11
_atom_site_aniso_U_22
_atom_site_aniso_U_33
_atom_site_aniso_U_23
_atom_site_aniso_U_13
_atom_site_aniso_U_12
Se1 0.02466(19) 0.0209(2) 0.0428(2) 0.00157(17) -0.00111(15) 0.00620(16)
Cl1 0.0478(6) 0.0590(8) 0.0708(8) -0.0054(6) -0.0225(5) 0.0292(6)
O2 0.0305(13) 0.0236(16) 0.0461(15) 0.0042(12) 0.0021(11) 0.0111(12)
O1 0.0336(14) 0.0255(17) 0.0618(18) 0.0016(14) 0.0038(13) -0.0024(13)
C4 0.0266(17) 0.026(2) 0.0238(18) 0.0027(16) 0.0076(14) 0.0113(17)
C6 0.0205(16) 0.023(2) 0.0268(18) 0.0044(16) 0.0031(14) 0.0074(15)
C5 0.0208(16) 0.0176(19) 0.0226(17) 0.0038(15) 0.0036(13) 0.0047(15)
C16 0.0307(19) 0.038(3) 0.034(2) 0.0055(19) 0.0106(16) 0.0051(18)
C10 0.0252(17) 0.026(2) 0.0210(17) 0.0022(16) 0.0047(14) 0.0082(16)
C9 0.0300(18) 0.017(2) 0.039(2) 0.0004(17) 0.0050(16) 0.0050(16)
C13 0.0240(18) 0.035(2) 0.050(2) -0.001(2) 0.0075(17) 0.0074(17)
C12 0.0309(19) 0.030(2) 0.033(2) 0.0053(18) 0.0078(16) 0.0071(17)
C8 0.033(2) 0.029(2) 0.040(2) 0.0036(18) 0.0028(16) 0.0173(18)
C11 0.0237(17) 0.022(2) 0.033(2) 0.0013(17) 0.0016(15) 0.0028(16)
C3 0.0230(18) 0.035(3) 0.041(2) 0.0047(19) 0.0052(16) 0.0151(18)
C7 0.0214(17) 0.025(2) 0.036(2) 0.0019(17) 0.0024(15) 0.0104(16)
C2 0.0190(17) 0.042(3) 0.037(2) 0.0044(19) 0.0035(15) 0.0089(18)
C15 0.043(2) 0.041(3) 0.030(2) 0.0062(19) 0.0005(18) 0.009(2)
C14 0.031(2) 0.025(2) 0.039(2) -0.0048(18) -0.0115(17) 0.0101(17)
C1 0.0289(18) 0.027(2) 0.0285(19) 0.0031(17) 0.0062(15) 0.0049(17)

loop_
_atom_type_symbol
_atom_type_description
_atom_type_scat_dispersion_real
_atom_type_scat_dispersion_imag
_atom_type_scat_source
C C 0.0033 0.0016 'International Tables Vol C Tables 4.2.6.8 and 6.1.1.4'
H H 0.0000 0.0000 'International Tables Vol C Tables 4.2.6.8 and 6.1.1.4'
O O 0.0106 0.0060 'International Tables Vol C Tables 4.2.6.8 and 6.1.1.4'
Se Se -0.0929 2.2259 'International Tables Vol C Tables 4.2.6.8 and 6.1.1.4'
Cl Cl 0.1484 0.1585 'International Tables Vol C Tables 4.2.6.8 and 6.1.1.4'
N N 0.0061 0.0033 'International Tables Vol C Tables 4.2.6.8 and 6.1.1.4'

loop_
_geom_angle_atom_site_label_1
_geom_angle_atom_site_label_2
_geom_angle_atom_site_label_3
_geom_angle
C6 Se1 C11 97.88(13)
O2 C4 C5 121.0(3)
O2 C4 C3 120.6(3)
C5 C4 C3 118.3(3)
C7 C6 C5 118.1(3)
C7 C6 Se1 121.1(2)
C5 C6 Se1 120.8(2)
C10 C5 C6 119.2(3)
C10 C5 C4 119.5(3)
C6 C5 C4 121.3(3)
C15 C16 C11 119.9(3)
C15 C16 H16 120.0
C11 C16 H16 120.0
C9 C10 C5 121.4(3)
C9 C10 C1 118.4(3)
C5 C10 C1 120.2(3)
C10 C9 C8 118.6(3)
C10 C9 H9 120.7
C8 C9 H9 120.7
C14 C13 C12 119.0(3)
C14 C13 H13 120.5
C12 C13 H13 120.5
C11 C12 C13 120.4(3)
C11 C12 H12 119.8
C13 C12 H12 119.8
C7 C8 C9 121.4(3)
C7 C8 H8 119.3
C9 C8 H8 119.3
C12 C11 C16 119.6(3)
C12 C11 Se1 121.1(2)
C16 C11 Se1 119.2(2)
C2 C3 C4 122.4(3)
C2 C3 H3 118.8
C4 C3 H3 118.8
C8 C7 C6 121.3(3)
C8 C7 H7 119.4
C6 C7 H7 119.4
C3 C2 C1 121.7(3)
C3 C2 H2 119.1
C1 C2 H2 119.1
C14 C15 C16 119.3(3)
C14 C15 H15 120.4
C16 C15 H15 120.4
C13 C14 C15 121.7(3)
C13 C14 Cl1 119.5(3)
C15 C14 Cl1 118.8(3)
O1 C1 C2 121.5(3)
O1 C1 C10 120.8(3)
C2 C1 C10 117.6(3)

loop_
_geom_bond_atom_site_label_1
_geom_bond_atom_site_label_2
_geom_bond_distance
Se1 C6 1.908(3)
Se1 C11 1.927(3)
Cl1 C14 1.749(3)
O2 C4 1.218(4)
O1 C1 1.214(4)
C4 C5 1.472(4)
C4 C3 1.475(4)
C6 C7 1.397(4)
C6 C5 1.413(4)
C5 C10 1.407(4)
C16 C15 1.381(4)
C16 C11 1.387(4)
C16 H16 0.9400
C10 C9 1.380(4)
C10 C1 1.495(4)
C9 C8 1.381(4)
C9 H9 0.9400
C13 C14 1.366(5)
C13 C12 1.383(4)
C13 H13 0.9400
C12 C11 1.377(4)
C12 H12 0.9400
C8 C7 1.371(5)
C8 H8 0.9400
C3 C2 1.321(5)
C3 H3 0.9400
C7 H7 0.9400
C2 C1 1.473(5)
C2 H2 0.9400
C15 C14 1.368(5)
C15 H15 0.9400

loop_
_geom_torsion_atom_site_label_1
_geom_torsion_atom_site_label_2
_geom_torsion_atom_site_label_3
_geom_torsion_atom_site_label_4
_geom_torsion
C7 C6 C5 C10 -2.2(4)
Se1 C6 C5 C10 177.1(2)
C7 C6 C5 C4 176.5(3)
Se1 C6 C5 C4 -4.1(4)
O2 C4 C5 C10 172.5(3)
C3 C4 C5 C10 -5.7(4)
O2 C4 C5 C6 -6.2(5)
C3 C4 C5 C6 175.6(3)
C6 C5 C10 C9 2.6(5)
C4 C5 C10 C9 -176.1(3)
C6 C5 C10 C1 -176.4(3)
C4 C5 C10 C1 4.9(4)
C5 C10 C9 C8 -1.0(5)
C1 C10 C9 C8 178.0(3)
C14 C13 C12 C11 -0.5(6)
C10 C9 C8 C7 -1.0(5)
C13 C12 C11 C16 -0.6(6)
C13 C12 C11 Se1 -178.1(3)
C15 C16 C11 C12 1.7(6)
C15 C16 C11 Se1 179.2(3)
O2 C4 C3 C2 -173.8(3)
C5 C4 C3 C2 4.3(5)
C9 C8 C7 C6 1.4(5)
C5 C6 C7 C8 0.3(5)
Se1 C6 C7 C8 -179.1(3)
C4 C3 C2 C1 -2.1(5)
C11 C16 C15 C14 -1.7(6)
C12 C13 C14 C15 0.5(6)
C12 C13 C14 Cl1 -179.4(3)
C16 C15 C14 C13 0.6(6)
C16 C15 C14 Cl1 -179.5(3)
C3 C2 C1 O1 -178.2(3)
C3 C2 C1 C10 1.1(5)
C9 C10 C1 O1 -2.3(5)
C5 C10 C1 O1 176.7(3)
C9 C10 C1 C2 178.4(3)
C5 C10 C1 C2 -2.5(5)
